data_7217227
loop_
_publ_author_name
'Noh, Kyungkyou'
'Ko, Nakeun'
'Park, Hye Jeong'
'Park, SangYoun'
'Kim, Jaheon'

_publ_section_title
;
 Two porous metal--organic frameworks containing zinc--calcium clusters
 and calcium cluster chains
;
_journal_issue 37
_journal_name_full CrystEngComm
_journal_page_first 8664
_journal_paper_doi 10.1039/C4CE01237B
_journal_volume 16
_journal_year 2014
_chemical_compound_source 'chemical reaction'
_chemical_formula_moiety 'C54 H34 Ca1 O14 Zn2, 3(C2.48 H1.86 O0.62), 3(C2.6 O0.65), 3(H0.88 O0.44)'
_chemical_formula_sum 'C69.25 H65.28 Ca O19.14 Zn2'
_chemical_formula_weight 1374.41
_chemical_melting_point ?
_chemical_name_common ZnCaBTB
_chemical_name_systematic ZnCaBTB
_chemical_properties_physical Moisture-sensitive
_space_group_IT_number 163
_symmetry_cell_setting trigonal
_symmetry_Int_Tables_number 163
_symmetry_space_group_name_Hall '-P 3 2c'
_symmetry_space_group_name_H-M 'P -3 1 c'
_atom_sites_solution_hydrogens geom
_atom_sites_solution_primary direct
_atom_sites_solution_secondary difmap
_audit_creation_method SHELXL-97
_cell_angle_alpha 90.00
_cell_angle_beta 90.00
_cell_angle_gamma 120.00
_cell_formula_units_Z 2
_cell_length_a 16.550(2)
_cell_length_b 16.550(2)
_cell_length_c 14.748(3)
_cell_measurement_temperature 100(2)
_cell_volume 3498.3(9)
_computing_cell_refinement HKL3000
_computing_data_collection 'PAL ADSC Quantum-210 ADX Program'
_computing_data_reduction HKL3000
_computing_molecular_graphics 'Bruker SHELXTL'
_computing_publication_material 'Bruker SHELXTL'
_computing_structure_refinement 'SHELXL-97 (Sheldrick, 1997)'
_computing_structure_solution 'SHELXS-97 (Sheldrick, 1990)'
_diffrn_ambient_temperature 100(2)
_diffrn_measured_fraction_theta_full 0.996
_diffrn_measured_fraction_theta_max 0.996
_diffrn_measurement_device_type 'ADSC Q210 CCD area detector'
_diffrn_measurement_method 'omega scan'
_diffrn_radiation_monochromator 'Si(111) double crystal monochromator'
_diffrn_radiation_source 'PLSII 2D bending magnet'
_diffrn_radiation_type synchrotron
_diffrn_radiation_wavelength 0.63000
_diffrn_reflns_av_R_equivalents 0.0340
_diffrn_reflns_av_sigmaI/netI 0.0138
_diffrn_reflns_limit_h_max 21
_diffrn_reflns_limit_h_min -21
_diffrn_reflns_limit_k_max 22
_diffrn_reflns_limit_k_min -22
_diffrn_reflns_limit_l_max 19
_diffrn_reflns_limit_l_min -19
_diffrn_reflns_number 31148
_diffrn_reflns_theta_full 24.83
_diffrn_reflns_theta_max 24.83
_diffrn_reflns_theta_min 1.76
_exptl_absorpt_coefficient_mu 0.597
_exptl_absorpt_correction_type none
_exptl_crystal_colour colourless
_exptl_crystal_density_diffrn 1.305
_exptl_crystal_density_method 'not measured'
_exptl_crystal_description 'hexagonal plate'
_exptl_crystal_F_000 1428
_exptl_crystal_preparation 'gas adsorption properties'
_exptl_crystal_size_max 0.30
_exptl_crystal_size_mid 0.30
_exptl_crystal_size_min 0.05
_refine_diff_density_max 0.840
_refine_diff_density_min -0.766
_refine_diff_density_rms 0.158
_refine_ls_extinction_coef 0.052(5)
_refine_ls_extinction_expression Fc^*^=kFc[1+0.001xFc^2^\l^3^/sin(2\q)]^-1/4^
_refine_ls_extinction_method SHELXL
_refine_ls_goodness_of_fit_ref 1.187
_refine_ls_hydrogen_treatment mixed
_refine_ls_matrix_type full
_refine_ls_number_parameters 193
_refine_ls_number_reflns 2894
_refine_ls_number_restraints 8
_refine_ls_restrained_S_all 1.187
_refine_ls_R_factor_all 0.0707
_refine_ls_R_factor_gt 0.0701
_refine_ls_shift/su_max 0.002
_refine_ls_shift/su_mean 0.000
_refine_ls_structure_factor_coef Fsqd
_refine_ls_weighting_details 'calc w=1/[\s^2^(Fo^2^)+(0.0976P)^2^+6.0873P] where P=(Fo^2^+2Fc^2^)/3'
_refine_ls_weighting_scheme calc
_refine_ls_wR_factor_gt 0.2006
_refine_ls_wR_factor_ref 0.2010
_reflns_number_gt 2836
_reflns_number_total 2894
_reflns_threshold_expression >2sigma(I)
_cod_data_source_file c4ce01237b2.cif
_cod_data_source_block ZnCaBTB
_cod_depositor_comments
;
The following automatic conversions were performed:

'_chemical_melting_point' value 'none' was changed to '?' - the value
is undefined or not given.

Automatic conversion script
Id: cif_fix_values 2281 2013-09-26 08:29:07Z andrius 

 Adding full bibliography for 7217226--7217227.cif.
;
_cod_original_cell_volume 3498.3(10)
_cod_database_code 7217227

loop_
_symmetry_equiv_pos_as_xyz
'x, y, z'
'-y, x-y, z'
'-x+y, -x, z'
'-y, -x, -z+1/2'
'-x+y, y, -z+1/2'
'x, x-y, -z+1/2'
'-x, -y, -z'
'y, -x+y, -z'
'x-y, x, -z'
'y, x, z-1/2'
'x-y, -y, z-1/2'
'-x, -x+y, z-1/2'

loop_
_atom_site_label
_atom_site_type_symbol
_atom_site_fract_x
_atom_site_fract_y
_atom_site_fract_z
_atom_site_U_iso_or_equiv
_atom_site_adp_type
_atom_site_occupancy
_atom_site_symmetry_multiplicity
_atom_site_calc_flag
_atom_site_refinement_flags
_atom_site_disorder_assembly
_atom_site_disorder_group
Ca1 Ca 0.3333 0.6667 0.7500 0.0205(3) Uani 1 6 d S . .
Zn1 Zn 0.3333 0.6667 0.50022(4) 0.0298(3) Uani 1 3 d SD . .
O1 O 0.46627(16) 0.74470(17) 0.52074(18) 0.0390(6) Uani 1 1 d . . .
O2 O 0.45175(16) 0.67857(16) 0.65641(17) 0.0352(6) Uani 1 1 d . . .
O1W O 0.3333 0.6667 0.3641(4) 0.0674(17) Uani 1 3 d SD . .
H1W H 0.2780(12) 0.646(7) 0.3468(4) 0.081 Uiso 0.67 1 d PD . .
C1 C 0.4995(2) 0.7326(2) 0.5943(2) 0.0335(7) Uani 1 1 d . . .
C2 C 0.6036(2) 0.7882(2) 0.6036(2) 0.0312(6) Uani 1 1 d . . .
C3 C 0.6508(2) 0.7586(2) 0.6598(2) 0.0321(6) Uani 1 1 d . . .
H3 H 0.6167 0.7032 0.6945 0.068(16) Uiso 1 1 calc R . .
C4 C 0.7475(2) 0.8091(2) 0.6659(2) 0.0306(6) Uani 1 1 d . . .
H4 H 0.7791 0.7866 0.7028 0.037 Uiso 1 1 calc R . .
C5 C 0.7990(2) 0.8930(2) 0.61818(18) 0.0260(6) Uani 1 1 d . . .
C6 C 0.7508(2) 0.9234(2) 0.5634(2) 0.0317(6) Uani 1 1 d . . .
H6 H 0.7842 0.9808 0.5317 0.038 Uiso 1 1 calc R . .
C7 C 0.6540(2) 0.8703(2) 0.5547(2) 0.0358(7) Uani 1 1 d . . .
H7 H 0.6223 0.8905 0.5151 0.043 Uiso 1 1 calc R . .
C8 C 0.9023(2) 0.94773(19) 0.62362(17) 0.0249(6) Uani 1 1 d . . .
C9 C 0.9485(2) 1.0452(2) 0.62407(17) 0.0256(6) Uani 1 1 d . . .
H9 H 0.9131 1.0761 0.6247 0.031 Uiso 1 1 calc R . .
O3 O 0.5468(8) 0.9534(6) 0.1831(6) 0.071(4) Uani 0.310(8) 1 d PG A 1
C10 C 0.5475(8) 1.0391(6) 0.1636(6) 0.061(4) Uani 0.310(8) 1 d PG A 1
H10A H 0.6115 1.0931 0.1695 0.073 Uiso 0.155(4) 1 calc PR A 1
H10B H 0.5061 1.0477 0.2061 0.073 Uiso 0.155(4) 1 calc PR A 1
C11 C 0.5125(8) 1.0311(7) 0.0660(6) 0.049(3) Uani 0.310(8) 1 d PG A 1
H11A H 0.5531 1.0888 0.0317 0.059 Uiso 0.310(8) 1 calc PR A 1
H11B H 0.4480 1.0201 0.0654 0.059 Uiso 0.310(8) 1 calc PR A 1
C12 C 0.5158(8) 0.9474(6) 0.0246(5) 0.057(4) Uani 0.310(8) 1 d PG A 1
H12A H 0.4524 0.8933 0.0160 0.069 Uiso 0.310(8) 1 calc PR A 1
H12B H 0.5492 0.9639 -0.0341 0.069 Uiso 0.310(8) 1 calc PR A 1
C13 C 0.5700(8) 0.9279(7) 0.0975(7) 0.076(6) Uani 0.310(8) 1 d PG A 1
H13A H 0.5516 0.8610 0.0974 0.092 Uiso 0.310(8) 1 calc PR A 1
H13B H 0.6380 0.9654 0.0861 0.092 Uiso 0.310(8) 1 calc PR A 1
O4 O 0.5974(15) 0.7542(17) 0.2371(14) 0.189(19) Uani 0.326(9) 1 d PD . 2
C14 C 0.6081(13) 0.8199(16) 0.1714(10) 0.24(2) Uani 0.651(18) 1 d PD . 2
H14A H 0.5768 0.7895 0.1138 0.290 Uiso 0.651(18) 1 calc PR . 2
H14B H 0.6747 0.8650 0.1594 0.290 Uiso 0.651(18) 1 calc PR . 2
C15 C 0.559(3) 0.867(2) 0.2187(17) 0.26(4) Uani 0.326(9) 1 d PD . 2
H15A H 0.6001 0.9354 0.2216 0.308 Uiso 0.326(9) 1 calc PR . 2
H15B H 0.5005 0.8526 0.1868 0.308 Uiso 0.326(9) 1 calc PR . 2
C16 C 0.538(4) 0.824(5) 0.314(2) 0.27(4) Uani 0.326(9) 1 d PD . 2
H16A H 0.4729 0.7714 0.3181 0.320 Uiso 0.326(9) 1 calc PR . 2
H16B H 0.5473 0.8709 0.3604 0.320 Uiso 0.326(9) 1 calc PR . 2
O2W O 0.1869(10) 0.5934(5) 0.2500 0.25(3) Uani 0.44(3) 2 d SP B 3
H2W H 0.1512 0.5559 0.2892 0.295 Uiso 0.44(3) 1 d P B 3

loop_
_atom_site_aniso_label
_atom_site_aniso_U_11
_atom_site_aniso_U_22
_atom_site_aniso_U_33
_atom_site_aniso_U_23
_atom_site_aniso_U_13
_atom_site_aniso_U_12
Ca1 0.0164(4) 0.0164(4) 0.0287(7) 0.000 0.000 0.0082(2)
Zn1 0.0280(3) 0.0280(3) 0.0334(4) 0.000 0.000 0.01400(15)
O1 0.0257(11) 0.0365(12) 0.0488(14) 0.0071(10) 0.0073(10) 0.0111(9)
O2 0.0257(10) 0.0312(11) 0.0482(13) 0.0037(9) 0.0121(9) 0.0138(9)
O1W 0.083(3) 0.083(3) 0.036(3) 0.000 0.000 0.0414(14)
C1 0.0248(13) 0.0285(14) 0.0454(17) -0.0011(12) 0.0092(12) 0.0120(12)
C2 0.0236(13) 0.0296(14) 0.0373(15) -0.0013(11) 0.0087(11) 0.0110(11)
C3 0.0301(15) 0.0261(13) 0.0348(15) 0.0012(11) 0.0093(11) 0.0102(12)
C4 0.0310(15) 0.0293(14) 0.0301(14) -0.0008(11) 0.0047(11) 0.0141(12)
C5 0.0255(13) 0.0283(13) 0.0245(12) -0.0034(10) 0.0047(10) 0.0136(11)
C6 0.0239(13) 0.0307(14) 0.0358(15) 0.0054(11) 0.0071(11) 0.0100(12)
C7 0.0245(14) 0.0392(17) 0.0412(17) 0.0056(13) 0.0047(12) 0.0142(13)
C8 0.0258(13) 0.0278(14) 0.0197(12) -0.0015(10) 0.0019(9) 0.0123(11)
C9 0.0274(14) 0.0286(14) 0.0220(13) -0.0032(10) -0.0008(10) 0.0148(12)
O3 0.078(8) 0.044(6) 0.087(8) -0.013(5) -0.010(6) 0.028(6)
C10 0.072(10) 0.055(8) 0.073(10) -0.019(7) -0.016(8) 0.044(8)
C11 0.065(8) 0.046(7) 0.052(7) -0.026(6) -0.015(6) 0.039(7)
C12 0.050(7) 0.024(5) 0.094(11) -0.022(6) 0.004(7) 0.017(5)
C13 0.076(11) 0.037(7) 0.118(15) 0.006(8) 0.041(11) 0.029(7)
O4 0.132(18) 0.27(4) 0.23(3) 0.18(3) 0.11(2) 0.15(2)
C14 0.096(12) 0.44(5) 0.069(9) -0.031(17) 0.010(8) 0.041(18)
C15 0.55(11) 0.11(3) 0.10(2) -0.014(19) 0.08(4) 0.15(5)
C16 0.31(9) 0.29(8) 0.09(2) 0.08(3) 0.07(4) 0.06(6)
O2W 0.036(7) 0.46(7) 0.100(17) 0.16(3) 0.000 0.018(4)

loop_
_atom_type_symbol
_atom_type_description
_atom_type_scat_dispersion_real
_atom_type_scat_dispersion_imag
_atom_type_scat_source
C C 0.0020 0.0010 'International Tables Vol C Tables 4.2.6.8 and 6.1.1.4'
H H 0.0000 0.0000 'International Tables Vol C Tables 4.2.6.8 and 6.1.1.4'
O O 0.0090 0.0050 'International Tables Vol C Tables 4.2.6.8 and 6.1.1.4'
Ca Ca 0.1980 0.2510 'International Tables Vol C Tables 4.2.6.8 and 6.1.1.4'
Zn Zn 0.3480 1.1820 'International Tables Vol C Tables 4.2.6.8 and 6.1.1.4'

loop_
_geom_angle_atom_site_label_1
_geom_angle_atom_site_label_2
_geom_angle_atom_site_label_3
_geom_angle
_geom_angle_site_symmetry_1
_geom_angle_site_symmetry_3
O2 Ca1 O2 86.15(12) 2_665 5_556
O2 Ca1 O2 88.32(9) 2_665 3_565
O2 Ca1 O2 97.85(12) 5_556 3_565
O2 Ca1 O2 97.85(12) 2_665 6_566
O2 Ca1 O2 88.32(9) 5_556 6_566
O2 Ca1 O2 171.58(11) 3_565 6_566
O2 Ca1 O2 88.32(9) 2_665 .
O2 Ca1 O2 171.58(12) 5_556 .
O2 Ca1 O2 88.32(9) 3_565 .
O2 Ca1 O2 86.15(13) 6_566 .
O2 Ca1 O2 171.58(12) 2_665 4_666
O2 Ca1 O2 88.32(9) 5_556 4_666
O2 Ca1 O2 86.15(13) 3_565 4_666
O2 Ca1 O2 88.32(9) 6_566 4_666
O2 Ca1 O2 97.85(12) . 4_666
O2 Ca1 Zn1 53.56(7) 2_665 .
O2 Ca1 Zn1 126.44(7) 5_556 .
O2 Ca1 Zn1 53.56(7) 3_565 .
O2 Ca1 Zn1 126.44(7) 6_566 .
O2 Ca1 Zn1 53.56(7) . .
O2 Ca1 Zn1 126.44(7) 4_666 .
O2 Ca1 Zn1 126.44(7) 2_665 4_666
O2 Ca1 Zn1 53.56(7) 5_556 4_666
O2 Ca1 Zn1 126.44(7) 3_565 4_666
O2 Ca1 Zn1 53.56(7) 6_566 4_666
O2 Ca1 Zn1 126.44(7) . 4_666
O2 Ca1 Zn1 53.56(7) 4_666 4_666
Zn1 Ca1 Zn1 180.0 . 4_666
O1 Zn1 O1 117.61(4) 2_665 .
O1 Zn1 O1 117.61(4) 2_665 3_565
O1 Zn1 O1 117.61(4) . 3_565
O1 Zn1 O1W 98.98(8) 2_665 .
O1 Zn1 O1W 98.98(8) . .
O1 Zn1 O1W 98.98(8) 3_565 .
O1 Zn1 Ca1 81.02(8) 2_665 .
O1 Zn1 Ca1 81.02(8) . .
O1 Zn1 Ca1 81.02(8) 3_565 .
O1W Zn1 Ca1 180.000(1) . .
C1 O1 Zn1 117.6(2) . .
C1 O2 Ca1 134.6(2) . .
Zn1 O1W H1W 107.6(7) . .
O2 C1 O1 124.6(3) . .
O2 C1 C2 119.6(3) . .
O1 C1 C2 115.7(3) . .
C3 C2 C7 119.3(3) . .
C3 C2 C1 121.0(3) . .
C7 C2 C1 119.7(3) . .
C2 C3 C4 120.6(3) . .
C2 C3 H3 119.7 . .
C4 C3 H3 119.7 . .
C3 C4 C5 120.7(3) . .
C3 C4 H4 119.7 . .
C5 C4 H4 119.7 . .
C6 C5 C4 118.3(3) . .
C6 C5 C8 120.3(3) . .
C4 C5 C8 121.4(3) . .
C5 C6 C7 120.7(3) . .
C5 C6 H6 119.7 . .
C7 C6 H6 119.7 . .
C2 C7 C6 120.4(3) . .
C2 C7 H7 119.8 . .
C6 C7 H7 119.8 . .
C9 C8 C9 119.0(3) 2_765 .
C9 C8 C5 120.7(3) 2_765 .
C9 C8 C5 120.2(3) . .
C8 C9 C8 121.0(3) 3_675 .
C8 C9 H9 119.5 3_675 .
C8 C9 H9 119.5 . .
C10 O3 C13 103.9 . .
O3 C10 C11 106.6 . .
O3 C10 H10A 110.4 . .
C11 C10 H10A 110.4 . .
O3 C10 H10B 110.4 . .
C11 C10 H10B 110.4 . .
H10A C10 H10B 108.6 . .
C10 C11 C12 105.6 . .
C10 C11 H11A 110.6 . .
C12 C11 H11A 110.6 . .
C10 C11 H11B 110.6 . .
C12 C11 H11B 110.6 . .
H11A C11 H11B 108.7 . .
C13 C12 C11 101.5 . .
C13 C12 H12A 111.5 . .
C11 C12 H12A 111.5 . .
C13 C12 H12B 111.5 . .
C11 C12 H12B 111.5 . .
H12A C12 H12B 109.3 . .
O3 C13 C12 106.4 . .
O3 C13 H13A 110.4 . .
C12 C13 H13A 110.4 . .
O3 C13 H13B 110.4 . .
C12 C13 H13B 110.4 . .
H13A C13 H13B 108.6 . .
C15 O4 C16 86(2) 6_565 6_565
C15 O4 C14 156(3) 6_565 .
C16 O4 C14 74.3(14) 6_565 .
C15 O4 C14 73.4(13) 6_565 6_565
C16 O4 C14 138(4) 6_565 6_565
C14 O4 C14 114(2) . 6_565
C15 O4 O4 118(2) 6_565 6_565
C16 O4 O4 108(3) 6_565 6_565
C14 O4 O4 58.9(11) . 6_565
C14 O4 O4 56.3(14) 6_565 6_565
O4 C14 C15 100.6(15) . .
O4 C14 H14A 111.6 . .
C15 C14 H14A 111.6 . .
O4 C14 H14B 111.6 . .
C15 C14 H14B 111.6 . .
H14A C14 H14B 109.4 . .
C16 C15 C14 103.4(13) . .
C16 C15 H15A 111.1 . .
C14 C15 H15A 111.1 . .
C16 C15 H15B 111.1 . .
C14 C15 H15B 111.1 . .
H15A C15 H15B 109.1 . .
C15 C16 C14 105.4(14) . 6_565
C15 C16 H16A 110.7 . .
C14 C16 H16A 110.7 6_565 .
C15 C16 H16B 110.7 . .
C14 C16 H16B 110.7 6_565 .
H16A C16 H16B 108.8 . .

loop_
_geom_bond_atom_site_label_1
_geom_bond_atom_site_label_2
_geom_bond_distance
_geom_bond_site_symmetry_2
Ca1 O2 2.323(2) 2_665
Ca1 O2 2.323(2) 5_556
Ca1 O2 2.323(2) 3_565
Ca1 O2 2.323(2) 6_566
Ca1 O2 2.323(2) .
Ca1 O2 2.323(2) 4_666
Ca1 Zn1 3.6837(10) .
Ca1 Zn1 3.6837(9) 4_666
Zn1 O1 1.939(2) 2_665
Zn1 O1 1.939(2) .
Zn1 O1 1.939(2) 3_565
Zn1 O1W 2.008(6) .
O1 C1 1.277(4) .
O2 C1 1.248(4) .
O1W H1W 0.841(5) .
C1 C2 1.500(4) .
C2 C3 1.386(5) .
C2 C7 1.389(5) .
C3 C4 1.390(4) .
C3 H3 0.9500 .
C4 C5 1.402(4) .
C4 H4 0.9500 .
C5 C6 1.394(4) .
C5 C8 1.484(4) .
C6 C7 1.396(4) .
C6 H6 0.9500 .
C7 H7 0.9500 .
C8 C9 1.392(4) 2_765
C8 C9 1.398(4) .
C9 C8 1.392(4) 3_675
C9 H9 0.9500 .
O3 C10 1.4429 .
O3 C13 1.4433 .
C10 C11 1.5317 .
C10 H10A 0.9900 .
C10 H10B 0.9900 .
C11 C12 1.5388 .
C11 H11A 0.9900 .
C11 H11B 0.9900 .
C12 C13 1.5350 .
C12 H12A 0.9900 .
C12 H12B 0.9900 .
C13 H13A 0.9900 .
C13 H13B 0.9900 .
O4 C15 1.11(3) 6_565
O4 C16 1.15(3) 6_565
O4 C14 1.399(16) .
O4 C14 1.439(19) 6_565
O4 O4 1.52(5) 6_565
C14 C15 1.547(19) .
C14 H14A 0.9900 .
C14 H14B 0.9900 .
C15 C16 1.538(19) .
C15 H15A 0.9900 .
C15 H15B 0.9900 .
C16 C14 1.55(2) 6_565
C16 H16A 0.9900 .
C16 H16B 0.9900 .
O2W H2W 0.837(9) .
